data_4103103
loop_
_publ_author_name
'Balakrishna R. Bhogala'
'Burjor Captain'
'Anand Parthasarathy'
'V. Ramamurthy'

_publ_section_title
;
 Thiourea as a Template for Photodimerization of Azastilbenes
;
_journal_name_full 'Journal of the American Chemical Society'
_journal_page_first 13434
_journal_page_last 13442
_journal_paper_doi 10.1021/ja105166d
_journal_volume 132
_journal_year 2010
_chemical_formula_moiety CH4N2S,C13H10BrN
_chemical_formula_sum 'C14 H14 Br N3 S'
_chemical_formula_weight 336.25
_chemical_name_systematic
;

  Thiourea - 1-(4-pyridyl)-2-(4-bromophenyl)ethylene (1:1 co-crystal)

;
_space_group_IT_number 15
_symmetry_cell_setting monoclinic
_symmetry_space_group_name_Hall '-C 2yc'
_symmetry_space_group_name_H-M 'C 1 2/c 1'
_atom_sites_solution_hydrogens geom
_atom_sites_solution_primary direct
_atom_sites_solution_secondary difmap
_audit_creation_method SHELXL-97
_cell_angle_alpha 90.00
_cell_angle_beta 97.8190(10)
_cell_angle_gamma 90.00
_cell_formula_units_Z 8
_cell_length_a 8.5033(4)
_cell_length_b 18.8687(8)
_cell_length_c 18.5703(8)
_cell_measurement_reflns_used 5896
_cell_measurement_temperature 296(2)
_cell_measurement_theta_max 32.18
_cell_measurement_theta_min 2.21
_cell_volume 2951.8(2)
_computing_cell_refinement 'SAINT+  V7.46A (Bruker, 2007)'
_computing_data_collection 'APEX2 v2.2-0 (Bruker, 2007)'
_computing_data_reduction 'SAINT+  V7.46A (Bruker, 2007)'
_computing_molecular_graphics 'XSHELL v4.02 (Bruker, 2000)'
_computing_publication_material 'XCIF v6.12 (Bruker, 2001)'
_computing_structure_refinement 'SHELXL-97 (Sheldrick, 1997)'
_computing_structure_solution 'SHELXS-97 (Sheldrick, 1990)'
_diffrn_ambient_temperature 296(2)
_diffrn_measured_fraction_theta_full 0.999
_diffrn_measured_fraction_theta_max 0.999
_diffrn_measurement_device_type 'Bruker SMART APEX2 CCD diffractometer'
_diffrn_measurement_method 'omega scans'
_diffrn_radiation_monochromator graphite
_diffrn_radiation_source 'fine-focus sealed tube'
_diffrn_radiation_type MoK\a
_diffrn_radiation_wavelength 0.71073
_diffrn_reflns_av_R_equivalents 0.0213
_diffrn_reflns_av_sigmaI/netI 0.0201
_diffrn_reflns_limit_h_max 11
_diffrn_reflns_limit_h_min -11
_diffrn_reflns_limit_k_max 26
_diffrn_reflns_limit_k_min -26
_diffrn_reflns_limit_l_max 26
_diffrn_reflns_limit_l_min -25
_diffrn_reflns_number 16720
_diffrn_reflns_theta_full 30.00
_diffrn_reflns_theta_max 30.00
_diffrn_reflns_theta_min 2.16
_exptl_absorpt_coefficient_mu 2.916
_exptl_absorpt_correction_T_max 0.6688
_exptl_absorpt_correction_T_min 0.3739
_exptl_absorpt_correction_type multi-scan
_exptl_absorpt_process_details '(SADABS 2007/4 Bruker)'
_exptl_crystal_colour colourless
_exptl_crystal_density_diffrn 1.513
_exptl_crystal_density_method 'not measured'
_exptl_crystal_description block
_exptl_crystal_F_000 1360
_exptl_crystal_size_max 0.42
_exptl_crystal_size_mid 0.15
_exptl_crystal_size_min 0.15
_refine_diff_density_max 0.354
_refine_diff_density_min -0.554
_refine_diff_density_rms 0.147
_refine_ls_extinction_method none
_refine_ls_goodness_of_fit_ref 1.084
_refine_ls_hydrogen_treatment constr
_refine_ls_matrix_type full
_refine_ls_number_parameters 308
_refine_ls_number_reflns 4301
_refine_ls_number_restraints 36
_refine_ls_restrained_S_all 1.088
_refine_ls_R_factor_all 0.0567
_refine_ls_R_factor_gt 0.0372
_refine_ls_shift/su_max 0.001
_refine_ls_shift/su_mean 0.000
_refine_ls_structure_factor_coef Fsqd
_refine_ls_weighting_details 'calc w=1/[\s^2^(Fo^2^)+(0.0489P)^2^+0.6586P] where P=(Fo^2^+2Fc^2^)/3'
_refine_ls_weighting_scheme calc
_refine_ls_wR_factor_gt 0.0881
_refine_ls_wR_factor_ref 0.0977
_reflns_number_gt 2978
_reflns_number_total 4301
_reflns_threshold_expression >2sigma(I)
_cod_data_source_file ja105166d_si_007.cif
_cod_data_source_block co-crystal_6c
_cod_original_sg_symbol_H-M 'C 1 2/c 1 '
_cod_database_code 4103103

loop_
_symmetry_equiv_pos_as_xyz
'x, y, z'
'-x, y, -z+1/2'
'x+1/2, y+1/2, z'
'-x+1/2, y+1/2, -z+1/2'
'-x, -y, -z'
'x, -y, z-1/2'
'-x+1/2, -y+1/2, -z'
'x+1/2, -y+1/2, z-1/2'

loop_
_atom_site_label
_atom_site_type_symbol
_atom_site_fract_x
_atom_site_fract_y
_atom_site_fract_z
_atom_site_U_iso_or_equiv
_atom_site_adp_type
_atom_site_occupancy
_atom_site_symmetry_multiplicity
_atom_site_calc_flag
_atom_site_refinement_flags
_atom_site_disorder_assembly
_atom_site_disorder_group
S1 S 0.23886(6) 0.36608(3) 0.22350(3) 0.06565(16) Uani 1 1 d . . .
C2 C 0.2713(2) 0.37126(8) 0.31529(9) 0.0470(3) Uani 1 1 d . . .
N3 N 0.1539(2) 0.37153(8) 0.35486(9) 0.0658(4) Uani 1 1 d . . .
H3A H 0.1740 0.3735 0.4015 0.079 Uiso 1 1 calc R . .
H3B H 0.0573 0.3697 0.3341 0.079 Uiso 1 1 calc R . .
N4 N 0.41788(19) 0.37417(8) 0.35094(9) 0.0652(4) Uani 1 1 d . . .
H4A H 0.4324 0.3761 0.3976 0.078 Uiso 1 1 calc R . .
H4B H 0.4981 0.3741 0.3273 0.078 Uiso 1 1 calc R . .
N5A N 0.3585(19) 0.3756(6) 0.5098(7) 0.076(3) Uani 0.587(5) 1 d PD A 1
C6A C 0.406(3) 0.4316(6) 0.5501(10) 0.071(2) Uani 0.587(5) 1 d PD A 1
H6A H 0.3669 0.4758 0.5345 0.085 Uiso 0.587(5) 1 calc PR A 1
C7A C 0.5106(16) 0.4280(4) 0.6143(6) 0.0621(17) Uani 0.587(5) 1 d PD A 1
H7A H 0.5431 0.4695 0.6390 0.075 Uiso 0.587(5) 1 calc PR A 1
C8A C 0.5664(10) 0.3639(4) 0.6416(4) 0.0451(15) Uani 0.587(5) 1 d PD A 1
C9A C 0.5090(15) 0.3051(5) 0.6032(6) 0.0626(16) Uani 0.587(5) 1 d PD A 1
H9A H 0.5403 0.2601 0.6196 0.075 Uiso 0.587(5) 1 calc PR A 1
C10A C 0.403(2) 0.3134(6) 0.5395(7) 0.081(3) Uani 0.587(5) 1 d PD A 1
H10A H 0.3614 0.2726 0.5161 0.097 Uiso 0.587(5) 1 calc PR A 1
C11A C 0.6785(4) 0.3549(2) 0.70854(18) 0.0531(9) Uani 0.587(5) 1 d PD A 1
H11A H 0.6966 0.3088 0.7252 0.064 Uiso 0.587(5) 1 calc PR A 1
C12A C 0.7554(4) 0.4050(2) 0.74704(16) 0.0509(9) Uani 0.587(5) 1 d PD A 1
H12A H 0.7371 0.4513 0.7306 0.061 Uiso 0.587(5) 1 calc PR A 1
C13A C 0.8679(6) 0.3956(3) 0.8137(3) 0.0446(11) Uani 0.587(5) 1 d PD A 1
C14A C 0.9153(9) 0.3301(3) 0.8407(3) 0.0563(14) Uani 0.587(5) 1 d PD A 1
H14A H 0.8771 0.2895 0.8158 0.068 Uiso 0.587(5) 1 calc PR A 1
C15A C 1.0196(15) 0.3239(4) 0.9047(5) 0.063(2) Uani 0.587(5) 1 d PD A 1
H15A H 1.0519 0.2794 0.9225 0.075 Uiso 0.587(5) 1 calc PR A 1
C16A C 1.074(3) 0.3833(4) 0.9412(8) 0.0454(19) Uani 0.587(5) 1 d PD A 1
C17A C 1.0283(11) 0.4484(3) 0.9150(4) 0.0487(12) Uani 0.587(5) 1 d PD A 1
H17A H 1.0646 0.4888 0.9407 0.058 Uiso 0.587(5) 1 calc PR A 1
C18A C 0.9286(8) 0.4545(3) 0.8511(3) 0.0547(12) Uani 0.587(5) 1 d PD A 1
H18A H 0.9014 0.4993 0.8326 0.066 Uiso 0.587(5) 1 calc PR A 1
Br1A Br 1.1972(4) 0.3787(3) 1.03383(16) 0.0704(5) Uani 0.587(5) 1 d PD A 1
N5B N 0.344(2) 0.3608(8) 0.5159(8) 0.055(2) Uani 0.413(5) 1 d PD A 2
C6B C 0.380(5) 0.4260(8) 0.5387(15) 0.075(4) Uani 0.413(5) 1 d PD A 2
H6B H 0.3346 0.4635 0.5108 0.090 Uiso 0.413(5) 1 calc PR A 2
C7B C 0.483(2) 0.4422(6) 0.6014(9) 0.067(3) Uani 0.413(5) 1 d PD A 2
H7B H 0.4992 0.4892 0.6157 0.080 Uiso 0.413(5) 1 calc PR A 2
C8B C 0.5586(15) 0.3886(5) 0.6423(5) 0.045(2) Uani 0.413(5) 1 d PD A 2
C9B C 0.529(2) 0.3208(5) 0.6171(7) 0.064(3) Uani 0.413(5) 1 d PD A 2
H9B H 0.5771 0.2825 0.6428 0.077 Uiso 0.413(5) 1 calc PR A 2
C10B C 0.426(3) 0.3093(6) 0.5529(8) 0.059(2) Uani 0.413(5) 1 d PD A 2
H10B H 0.4145 0.2633 0.5350 0.071 Uiso 0.413(5) 1 calc PR A 2
C11B C 0.6726(5) 0.4024(3) 0.7081(2) 0.0506(12) Uani 0.413(5) 1 d PD A 2
H11B H 0.6861 0.4492 0.7234 0.061 Uiso 0.413(5) 1 calc PR A 2
C12B C 0.7561(5) 0.3541(3) 0.7467(2) 0.0478(12) Uani 0.413(5) 1 d PD A 2
H12B H 0.7427 0.3077 0.7302 0.057 Uiso 0.413(5) 1 calc PR A 2
C13B C 0.8691(8) 0.3650(3) 0.8132(3) 0.0393(14) Uani 0.413(5) 1 d PD A 2
C14B C 0.9403(12) 0.3049(4) 0.8449(5) 0.0503(17) Uani 0.413(5) 1 d PD A 2
H14B H 0.9196 0.2614 0.8221 0.060 Uiso 0.413(5) 1 calc PR A 2
C15B C 1.0409(19) 0.3077(5) 0.9093(7) 0.0469(19) Uani 0.413(5) 1 d PD A 2
H15B H 1.0881 0.2664 0.9293 0.056 Uiso 0.413(5) 1 calc PR A 2
C16B C 1.071(4) 0.3710(6) 0.9439(11) 0.044(3) Uani 0.413(5) 1 d PD A 2
C17B C 1.0108(19) 0.4306(5) 0.9101(6) 0.070(3) Uani 0.413(5) 1 d PD A 2
H17B H 1.0401 0.4743 0.9309 0.084 Uiso 0.413(5) 1 calc PR A 2
C18B C 0.9070(11) 0.4290(4) 0.8457(4) 0.0518(17) Uani 0.413(5) 1 d PD A 2
H18B H 0.8638 0.4707 0.8249 0.062 Uiso 0.413(5) 1 calc PR A 2
Br1B Br 1.2072(5) 0.3704(4) 1.0341(2) 0.0727(8) Uani 0.413(5) 1 d PD A 2

loop_
_atom_site_aniso_label
_atom_site_aniso_U_11
_atom_site_aniso_U_22
_atom_site_aniso_U_33
_atom_site_aniso_U_23
_atom_site_aniso_U_13
_atom_site_aniso_U_12
S1 0.0448(2) 0.1123(4) 0.0373(2) 0.0017(2) -0.00358(17) 0.0035(2)
C2 0.0466(8) 0.0515(9) 0.0404(8) 0.0011(6) -0.0023(6) 0.0024(6)
N3 0.0492(9) 0.1020(13) 0.0449(8) -0.0015(7) 0.0021(7) 0.0006(7)
N4 0.0471(8) 0.1058(13) 0.0397(7) -0.0057(7) -0.0048(6) -0.0008(7)
N5A 0.056(4) 0.132(8) 0.038(3) 0.004(4) 0.000(3) -0.007(4)
C6A 0.069(7) 0.090(4) 0.049(6) 0.004(3) -0.008(3) 0.012(4)
C7A 0.066(5) 0.067(4) 0.049(4) -0.004(3) -0.008(2) 0.004(3)
C8A 0.042(2) 0.057(4) 0.0349(18) -0.010(3) -0.0009(14) 0.000(3)
C9A 0.056(3) 0.071(3) 0.057(4) -0.014(2) -0.006(3) -0.009(2)
C10A 0.060(4) 0.122(7) 0.055(5) -0.030(4) -0.012(3) -0.009(4)
C11A 0.0525(18) 0.062(2) 0.0418(16) 0.0022(15) -0.0035(14) -0.0029(15)
C12A 0.0511(18) 0.056(2) 0.0428(16) 0.0013(13) -0.0028(14) 0.0015(13)
C13A 0.0465(17) 0.043(3) 0.0427(17) -0.001(2) 0.0010(13) 0.003(2)
C14A 0.066(3) 0.045(4) 0.054(2) -0.006(3) -0.0045(19) -0.007(3)
C15A 0.074(4) 0.050(4) 0.062(3) 0.017(3) 0.003(2) 0.006(3)
C16A 0.041(3) 0.053(3) 0.041(3) 0.006(3) 0.002(2) -0.002(3)
C17A 0.060(3) 0.041(3) 0.041(2) -0.0070(18) -0.0089(15) 0.004(2)
C18A 0.067(3) 0.041(3) 0.051(2) -0.001(2) -0.0080(16) 0.007(3)
Br1A 0.0661(9) 0.0990(6) 0.0413(6) -0.0010(5) -0.0104(4) 0.0081(4)
N5B 0.043(4) 0.090(5) 0.030(3) 0.003(3) -0.003(3) -0.003(4)
C6B 0.072(11) 0.101(8) 0.046(7) 0.000(5) -0.013(4) 0.010(5)
C7B 0.074(8) 0.065(4) 0.056(6) 0.005(4) -0.007(4) 0.011(4)
C8B 0.047(3) 0.053(6) 0.035(3) -0.005(4) 0.004(2) 0.005(4)
C9B 0.064(6) 0.079(8) 0.044(5) 0.006(5) -0.014(3) 0.004(6)
C10B 0.067(7) 0.064(5) 0.043(5) -0.004(3) -0.007(3) -0.002(3)
C11B 0.051(3) 0.056(3) 0.042(2) -0.004(2) -0.0050(18) -0.004(2)
C12B 0.044(2) 0.055(3) 0.041(2) -0.0036(18) -0.0034(19) -0.0057(18)
C13B 0.040(2) 0.038(4) 0.036(2) 0.004(3) -0.0051(16) 0.004(3)
C14B 0.059(4) 0.037(4) 0.052(3) -0.002(3) -0.006(2) -0.007(3)
C15B 0.056(4) 0.035(4) 0.045(3) 0.008(3) -0.007(2) -0.001(3)
C16B 0.047(5) 0.055(5) 0.029(3) 0.005(4) -0.003(3) -0.002(5)
C17B 0.083(6) 0.055(5) 0.072(5) -0.024(4) 0.012(4) -0.012(4)
C18B 0.069(4) 0.028(4) 0.055(3) -0.001(3) -0.002(3) 0.011(3)
Br1B 0.0523(7) 0.115(2) 0.0452(9) 0.0132(10) -0.0135(5) -0.0052(12)

loop_
_atom_type_symbol
_atom_type_description
_atom_type_scat_dispersion_real
_atom_type_scat_dispersion_imag
_atom_type_scat_source
C C 0.0033 0.0016 'International Tables Vol C Tables 4.2.6.8 and 6.1.1.4'
H H 0.0000 0.0000 'International Tables Vol C Tables 4.2.6.8 and 6.1.1.4'
N N 0.0061 0.0033 'International Tables Vol C Tables 4.2.6.8 and 6.1.1.4'
S S 0.1246 0.1234 'International Tables Vol C Tables 4.2.6.8 and 6.1.1.4'
Br Br -0.2901 2.4595 'International Tables Vol C Tables 4.2.6.8 and 6.1.1.4'

loop_
_geom_angle_atom_site_label_1
_geom_angle_atom_site_label_2
_geom_angle_atom_site_label_3
_geom_angle
N3 C2 N4 116.86(17)
N3 C2 S1 121.98(14)
N4 C2 S1 121.15(14)
C6A N5A C10A 114.8(7)
N5A C6A C7A 123.9(6)
C8A C7A C6A 120.6(5)
C7A C8A C9A 116.1(5)
C7A C8A C11A 124.5(5)
C9A C8A C11A 119.3(5)
C8A C9A C10A 119.6(7)
N5A C10A C9A 124.5(7)
C12A C11A C8A 126.7(5)
C11A C12A C13A 126.4(4)
C14A C13A C18A 118.2(4)
C14A C13A C12A 122.8(4)
C18A C13A C12A 119.0(4)
C13A C14A C15A 120.7(5)
C16A C15A C14A 119.5(5)
C17A C16A C15A 120.3(5)
C17A C16A Br1A 117.7(5)
C15A C16A Br1A 121.7(5)
C16A C17A C18A 120.2(5)
C17A C18A C13A 121.1(5)
C6B N5B C10B 115.5(8)
N5B C6B C7B 124.4(9)
C8B C7B C6B 119.7(8)
C7B C8B C9B 116.5(7)
C7B C8B C11B 122.4(7)
C9B C8B C11B 121.1(7)
C8B C9B C10B 120.1(7)
N5B C10B C9B 123.4(8)
C12B C11B C8B 125.3(6)
C11B C12B C13B 127.3(5)
C18B C13B C14B 118.4(5)
C18B C13B C12B 125.4(5)
C14B C13B C12B 116.2(6)
C15B C14B C13B 121.7(6)
C16B C15B C14B 120.0(7)
C17B C16B C15B 118.2(6)
C17B C16B Br1B 124.0(6)
C15B C16B Br1B 117.7(6)
C16B C17B C18B 122.5(7)
C13B C18B C17B 118.9(6)

loop_
_geom_bond_atom_site_label_1
_geom_bond_atom_site_label_2
_geom_bond_distance
S1 C2 1.6921(17)
C2 N3 1.318(2)
C2 N4 1.330(2)
N5A C6A 1.325(7)
N5A C10A 1.331(7)
C6A C7A 1.389(6)
C7A C8A 1.371(6)
C8A C9A 1.372(6)
C8A C11A 1.470(5)
C9A C10A 1.393(7)
C11A C12A 1.306(5)
C12A C13A 1.469(5)
C13A C14A 1.373(6)
C13A C18A 1.374(5)
C14A C15A 1.388(6)
C15A C16A 1.359(6)
C16A C17A 1.358(6)
C16A Br1A 1.889(5)
C17A C18A 1.366(5)
N5B C6B 1.324(8)
N5B C10B 1.331(7)
C6B C7B 1.389(8)
C7B C8B 1.373(7)
C8B C9B 1.375(7)
C8B C11B 1.475(6)
C9B C10B 1.395(7)
C11B C12B 1.307(6)
C12B C13B 1.473(6)
C13B C18B 1.368(6)
C13B C14B 1.379(6)
C14B C15B 1.373(7)
C15B C16B 1.364(7)
C16B C17B 1.357(7)
C16B Br1B 1.901(6)
C17B C18B 1.387(7)
